data_7250346
loop_
_publ_author_name
'Huang, Long'
'Zhang, Kun-Hua'
'Sun, Ao-Na'
'Zhao, Bingshan'
'Shi, Le'
'Yang, Jiong'
'Shao, Dong'

_publ_section_title
;
 A cobalt(ii)-terpyridine complex showing field-induced slow magnetic
 relaxation behavior via reverse spin-crossover
;
_journal_issue 21
_journal_name_full CrystEngComm
_journal_page_first 3545
_journal_page_last 3551
_journal_paper_doi 10.1039/D5CE00223K
_journal_volume 27
_journal_year 2025
_chemical_formula_moiety 'C42 H28 Br2 Co N6, 4(F3 P0.5)'
_chemical_formula_sum 'C42 H32 Br2 Co F12 N6 O2 P2'
_chemical_formula_weight 1161.42
_space_group_crystal_system triclinic
_space_group_IT_number 2
_space_group_name_Hall '-P 1'
_space_group_name_H-M_alt 'P -1'
_atom_sites_solution_hydrogens geom
_atom_sites_solution_primary iterative
_audit_creation_date 2023-07-22
_audit_creation_method
;
Olex2 1.5
(compiled 2023.03.06 svn.rbb2c1857 for OlexSys, GUI svn.r6748)
;
_audit_update_record
;
2023-07-23 deposited with the CCDC.	2025-04-23 downloaded from the CCDC.
;
_cell_angle_alpha 97.381(7)
_cell_angle_beta 99.953(7)
_cell_angle_gamma 91.150(7)
_cell_formula_units_Z 2
_cell_length_a 9.1562(17)
_cell_length_b 13.070(2)
_cell_length_c 19.832(4)
_cell_measurement_reflns_used 3732
_cell_measurement_temperature 290.02
_cell_measurement_theta_max 21.52
_cell_measurement_theta_min 2.32
_cell_volume 2316.1(7)
_computing_cell_refinement 'SAINT V8.38A (Bruker, 2018)'
_computing_data_reduction 'SAINT V8.38A (Bruker, 2018)'
_computing_molecular_graphics 'Olex2 1.5 (Dolomanov et al., 2009)'
_computing_publication_material 'Olex2 1.5 (Dolomanov et al., 2009)'
_computing_structure_refinement 'XL  (Sheldrick, 2008)'
_computing_structure_solution 'olex2.solve 1.5 (Bourhis et al., 2015)'
_diffrn_ambient_temperature 290.02
_diffrn_measured_fraction_theta_full 0.992
_diffrn_measured_fraction_theta_max 0.992
_diffrn_measurement_device_type 'Bruker APEX-II CCD'
_diffrn_measurement_method '\f and \w scans'
_diffrn_radiation_type MoK\a
_diffrn_radiation_wavelength 0.71073
_diffrn_reflns_av_R_equivalents 0.0806
_diffrn_reflns_av_unetI/netI 0.0809
_diffrn_reflns_Laue_measured_fraction_full 0.992
_diffrn_reflns_Laue_measured_fraction_max 0.992
_diffrn_reflns_limit_h_max 10
_diffrn_reflns_limit_h_min -10
_diffrn_reflns_limit_k_max 14
_diffrn_reflns_limit_k_min -14
_diffrn_reflns_limit_l_max 22
_diffrn_reflns_limit_l_min -22
_diffrn_reflns_number 22036
_diffrn_reflns_point_group_measured_fraction_full 0.992
_diffrn_reflns_point_group_measured_fraction_max 0.992
_diffrn_reflns_theta_full 23.429
_diffrn_reflns_theta_max 23.429
_diffrn_reflns_theta_min 2.260
_diffrn_standards_number 0
_exptl_absorpt_coefficient_mu 2.257
_exptl_absorpt_correction_T_max 0.7449
_exptl_absorpt_correction_T_min 0.6131
_exptl_absorpt_correction_type multi-scan
_exptl_absorpt_process_details
;
SADABS-2016/2 (Bruker,2016/2) was used for absorption correction.
wR2(int) was 0.1030 before and 0.0694 after correction.
The Ratio of minimum to maximum transmission is 0.8231.
The \l/2 correction factor is Not present.
;
_exptl_crystal_density_diffrn 1.665
_exptl_crystal_description block
_exptl_crystal_F_000 1154
_exptl_crystal_size_max 0.38
_exptl_crystal_size_mid 0.21
_exptl_crystal_size_min 0.11
_refine_diff_density_max 0.889
_refine_diff_density_min -0.806
_refine_diff_density_rms 0.067
_refine_ls_extinction_method none
_refine_ls_goodness_of_fit_ref 1.021
_refine_ls_hydrogen_treatment constr
_refine_ls_matrix_type full
_refine_ls_number_parameters 589
_refine_ls_number_reflns 6747
_refine_ls_number_restraints 0
_refine_ls_restrained_S_all 1.021
_refine_ls_R_factor_all 0.1025
_refine_ls_R_factor_gt 0.0523
_refine_ls_shift/su_max 0.001
_refine_ls_shift/su_mean 0.000
_refine_ls_structure_factor_coef Fsqd
_refine_ls_weighting_details 'w=1/[\s^2^(Fo^2^)+(0.0539P)^2^+1.2621P] where P=(Fo^2^+2Fc^2^)/3'
_refine_ls_weighting_scheme calc
_refine_ls_wR_factor_gt 0.1183
_refine_ls_wR_factor_ref 0.1407
_reflns_Friedel_coverage 0.000
_reflns_number_gt 4003
_reflns_number_total 6747
_reflns_threshold_expression 'I > 2\s(I)'
_cod_data_source_file d5ce00223k2.cif
_cod_data_source_block a_a_CCDC1
_cod_depositor_comments 'Adding full bibliography for 7250345--7250346.cif.'
_cod_original_cell_volume 2316.0(8)
_cod_database_code 7250346
_shelx_shelxl_version_number 2017/1
_shelx_space_group_comment
;
The symmetry employed for this shelxl refinement is uniquely defined
by the following loop, which should always be used as a source of
symmetry information in preference to the above space-group names.
They are only intended as comments.
;
_shelx_estimated_absorpt_t_max 0.789
_shelx_estimated_absorpt_t_min 0.481
_olex2_refinement_description
;
1. Fixed Uiso
 At 1.2 times of:
  All C(H) groups
2.a Aromatic/amide H refined with riding coordinates:
 C12(H12), C24(H24), C28(H28), C30(H30), C32(H32), C36(H36), C38(H38),
 C40(H40), C21(H21), C11(H11), C23(H23), C3(H3), C25(H25), C13(H13), C27(H27),
 C7(H7), C29(H29), C15(H15), C31(H31), C2(H2), C33(H33), C17(H17), C35(H35),
 C9(H9), C19(H19), C39(H39), C5(H5), C41(H41)
;
_smtbx_masks_void_probe_radius 1.2
_smtbx_masks_void_truncation_radius 1.2
_olex2_submission_special_instructions 'No special instructions were received'

loop_
_space_group_symop_operation_xyz
'x, y, z'
'-x, -y, -z'

loop_
_atom_site_label
_atom_site_type_symbol
_atom_site_fract_x
_atom_site_fract_y
_atom_site_fract_z
_atom_site_U_iso_or_equiv
_atom_site_adp_type
_atom_site_occupancy
_atom_site_site_symmetry_order
_atom_site_calc_flag
_atom_site_refinement_flags_posn
_atom_site_refinement_flags_adp
_atom_site_refinement_flags_occupancy
_atom_site_disorder_assembly
_atom_site_disorder_group
Co1 Co 0.72310(8) 0.73933(6) 0.76864(4) 0.0449(2) Uani 1 1 d . . . . .
Br1 Br 0.47910(10) 0.63308(7) 0.20833(4) 0.0905(3) Uani 1 1 d . . . . .
Br2 Br 1.01252(12) 0.87983(7) 1.32732(4) 0.1081(4) Uani 1 1 d . . . . .
P2 P 0.500000 1.000000 1.000000 0.0662(7) Uani 1 2 d S . P . .
P1 P 1.1288(2) 0.69939(15) 0.54896(10) 0.0700(5) Uani 1 1 d . . . . .
P3 P 1.000000 0.500000 1.000000 0.220(4) Uani 1 2 d S . P . .
F1 F 0.4646(4) 0.8951(3) 0.9489(2) 0.0905(13) Uani 1 1 d . . . . .
F4 F 0.5683(5) 0.9385(3) 1.0610(2) 0.0950(13) Uani 1 1 d . . . . .
F6 F 0.3390(4) 0.9921(3) 1.0212(2) 0.0927(13) Uani 1 1 d . . . . .
N1 N 0.6780(5) 0.7194(3) 0.6697(2) 0.0437(11) Uani 1 1 d . . . . .
N4 N 0.5317(5) 0.6851(3) 0.7932(2) 0.0452(12) Uani 1 1 d . . . . .
N6 N 0.7735(5) 0.7589(3) 0.8665(2) 0.0444(11) Uani 1 1 d . . . . .
N3 N 0.6211(5) 0.8794(3) 0.7492(2) 0.0477(12) Uani 1 1 d . . . . .
N2 N 0.8051(5) 0.5907(4) 0.7457(2) 0.0491(12) Uani 1 1 d . . . . .
N5 N 0.9300(5) 0.8065(3) 0.7801(2) 0.0489(12) Uani 1 1 d . . . . .
F8 F 1.2590(5) 0.6284(3) 0.5329(3) 0.1191(16) Uani 1 1 d . . . . .
F10 F 1.0000(5) 0.7704(4) 0.5641(3) 0.1309(18) Uani 1 1 d . . . . .
C1 C 0.7996(6) 0.5624(4) 0.6783(3) 0.0458(14) Uani 1 1 d . . . . .
C4 C 0.8469(6) 0.7929(4) 1.0102(3) 0.0453(14) Uani 1 1 d . . . . .
C6 C 0.9072(6) 0.8049(4) 0.8972(3) 0.0445(14) Uani 1 1 d . . . . .
C8 C 0.9967(6) 0.8319(4) 0.8471(3) 0.0446(14) Uani 1 1 d . . . . .
C10 C 0.7185(6) 0.6323(4) 0.6334(3) 0.0450(14) Uani 1 1 d . . . . .
C12 C 0.7121(6) 0.7441(4) 0.9762(3) 0.0481(15) Uani 1 1 d . . . . .
H12 H 0.644810 0.721932 1.002017 0.058 Uiso 1 1 calc R U . . .
C14 C 0.6151(6) 0.6907(5) 0.5262(3) 0.0492(15) Uani 1 1 d . . . . .
C16 C 0.8856(6) 0.8120(4) 1.0864(3) 0.0466(14) Uani 1 1 d . . . . .
C18 C 0.6771(6) 0.7282(4) 0.9051(3) 0.0461(14) Uani 1 1 d . . . . .
C20 C 0.6081(6) 0.7926(4) 0.6356(3) 0.0477(15) Uani 1 1 d . . . . .
C22 C 0.5752(6) 0.8844(4) 0.6812(3) 0.0486(15) Uani 1 1 d . . . . .
C24 C 0.9423(6) 0.8226(4) 0.9679(3) 0.0477(15) Uani 1 1 d . . . . .
H24 H 1.033011 0.855725 0.988373 0.057 Uiso 1 1 calc R U . . .
C26 C 0.5359(6) 0.6852(4) 0.8622(3) 0.0461(14) Uani 1 1 d . . . . .
C28 C 0.6873(6) 0.6178(5) 0.5623(3) 0.0546(16) Uani 1 1 d . . . . .
H28 H 0.715593 0.557708 0.538211 0.066 Uiso 1 1 calc R U . . .
F12 F 1.1109(7) 0.6474(4) 0.6135(3) 0.144(2) Uani 1 1 d . . . . .
C30 C 0.4055(7) 0.6522(4) 0.7508(3) 0.0566(16) Uani 1 1 d . . . . .
H30 H 0.401196 0.651178 0.703483 0.068 Uiso 1 1 calc R U . . .
C32 C 0.5950(7) 0.9593(5) 0.7947(3) 0.0581(17) Uani 1 1 d . . . . .
H32 H 0.626976 0.956788 0.841552 0.070 Uiso 1 1 calc R U . . .
F3 F 1.2418(5) 0.7776(4) 0.5961(3) 0.152(2) Uani 1 1 d . . . . .
C34 C 0.5826(7) 0.6757(5) 0.4501(3) 0.0549(16) Uani 1 1 d . . . . .
C36 C 1.0042(7) 0.8295(4) 0.7307(3) 0.0563(16) Uani 1 1 d . . . . .
H36 H 0.959074 0.813355 0.684643 0.068 Uiso 1 1 calc R U . . .
C38 C 0.5750(6) 0.7796(5) 0.5637(3) 0.0548(16) Uani 1 1 d . . . . .
H38 H 0.526251 0.830409 0.540879 0.066 Uiso 1 1 calc R U . . .
C40 C 1.1368(6) 0.8789(5) 0.8650(3) 0.0619(18) Uani 1 1 d . . . . .
H40 H 1.180614 0.895176 0.911154 0.074 Uiso 1 1 calc R U . . .
C42 C 0.5210(8) 0.6511(5) 0.3064(3) 0.0634(18) Uani 1 1 d . . . . .
F7 F 1.1469(8) 0.7517(5) 0.4854(3) 0.170(3) Uani 1 1 d . . . . .
C21 C 0.8741(7) 0.5304(5) 0.7895(3) 0.0634(18) Uani 1 1 d . . . . .
H21 H 0.877174 0.548779 0.836642 0.076 Uiso 1 1 calc R U . . .
C11 C 0.8661(7) 0.4763(5) 0.6528(3) 0.0605(17) Uani 1 1 d . . . . .
H11 H 0.862204 0.459251 0.605464 0.073 Uiso 1 1 calc R U . . .
C23 C 0.5228(7) 1.0446(5) 0.7746(4) 0.0657(19) Uani 1 1 d . . . . .
H23 H 0.505562 1.098524 0.807370 0.079 Uiso 1 1 calc R U . . .
F2 F 1.0179(6) 0.6178(5) 0.5032(3) 0.168(3) Uani 1 1 d . . . . .
C3 C 0.2809(7) 0.6195(5) 0.7740(4) 0.0665(19) Uani 1 1 d . . . . .
H3 H 0.193538 0.599909 0.743060 0.080 Uiso 1 1 calc R U . . .
C25 C 0.4557(8) 0.7150(5) 0.4143(3) 0.0676(19) Uani 1 1 d . . . . .
H25 H 0.390509 0.750580 0.438928 0.081 Uiso 1 1 calc R U . . .
C13 C 0.4169(7) 0.6505(5) 0.8878(3) 0.0654(18) Uani 1 1 d . . . . .
H13 H 0.423056 0.649847 0.935008 0.078 Uiso 1 1 calc R U . . .
C27 C 0.8005(7) 0.7750(5) 1.1293(3) 0.0675(18) Uani 1 1 d . . . . .
H27 H 0.714986 0.734907 1.109713 0.081 Uiso 1 1 calc R U . . .
C7 C 1.1440(7) 0.8758(5) 0.7456(4) 0.0671(19) Uani 1 1 d . . . . .
H7 H 1.193129 0.889724 0.710253 0.081 Uiso 1 1 calc R U . . .
C29 C 0.4765(8) 1.0489(5) 0.7052(4) 0.077(2) Uani 1 1 d . . . . .
H29 H 0.428580 1.106286 0.690470 0.093 Uiso 1 1 calc R U . . .
C15 C 0.4250(7) 0.7019(5) 0.3424(3) 0.0665(19) Uani 1 1 d . . . . .
H15 H 0.339511 0.727819 0.319270 0.080 Uiso 1 1 calc R U . . .
C31 C 0.5014(7) 0.9680(5) 0.6579(4) 0.0677(18) Uani 1 1 d . . . . .
H31 H 0.469235 0.969232 0.610911 0.081 Uiso 1 1 calc R U . . .
C2 C 0.9415(7) 0.4415(5) 0.7672(4) 0.0676(19) Uani 1 1 d . . . . .
H2 H 0.987809 0.400411 0.798778 0.081 Uiso 1 1 calc R U . . .
C33 C 0.9389(8) 0.4153(5) 0.6986(4) 0.0708(19) Uani 1 1 d . . . . .
H33 H 0.985745 0.356931 0.682620 0.085 Uiso 1 1 calc R U . . .
C17 C 1.2107(7) 0.9014(6) 0.8138(4) 0.079(2) Uani 1 1 d . . . . .
H17 H 1.304820 0.933589 0.824993 0.095 Uiso 1 1 calc R U . . .
C35 C 0.2876(7) 0.6165(5) 0.8426(4) 0.074(2) Uani 1 1 d . . . . .
H35 H 0.206357 0.591856 0.859066 0.088 Uiso 1 1 calc R U . . .
C9 C 0.8366(8) 0.7948(5) 1.2001(3) 0.0713(19) Uani 1 1 d . . . . .
H9 H 0.775212 0.769251 1.227388 0.086 Uiso 1 1 calc R U . . .
C37 C 0.9617(9) 0.8516(5) 1.2299(3) 0.0677(19) Uani 1 1 d . . . . .
F9 F 1.0356(12) 0.5885(5) 0.9617(3) 0.221(4) Uani 1 1 d . . . . .
C19 C 0.6775(8) 0.6252(5) 0.4117(3) 0.0716(19) Uani 1 1 d . . . . .
H19 H 0.764099 0.599730 0.434167 0.086 Uiso 1 1 calc R U . . .
C39 C 0.6462(8) 0.6116(6) 0.3394(4) 0.078(2) Uani 1 1 d . . . . .
H39 H 0.710160 0.575927 0.314079 0.093 Uiso 1 1 calc R U . . .
C5 C 1.0097(8) 0.8698(6) 1.1191(4) 0.095(3) Uani 1 1 d . . . . .
H5 H 1.071160 0.897036 1.092471 0.114 Uiso 1 1 calc R U . . .
F5 F 1.0044(14) 0.4206(5) 0.9363(3) 0.299(6) Uani 1 1 d . . . . .
C41 C 1.0474(10) 0.8893(7) 1.1901(4) 0.111(3) Uani 1 1 d . . . . .
H41 H 1.132978 0.929008 1.210334 0.133 Uiso 1 1 calc R U . . .
F11 F 0.8180(15) 0.5096(9) 0.9660(6) 0.299(6) Uani 1 1 d . . . . .

loop_
_atom_site_aniso_label
_atom_site_aniso_U_11
_atom_site_aniso_U_22
_atom_site_aniso_U_33
_atom_site_aniso_U_23
_atom_site_aniso_U_13
_atom_site_aniso_U_12
Co1 0.0415(5) 0.0492(5) 0.0403(5) -0.0033(4) 0.0047(4) -0.0025(3)
Br1 0.1117(7) 0.1118(6) 0.0429(4) 0.0059(4) 0.0057(4) -0.0214(5)
Br2 0.1699(10) 0.0991(6) 0.0426(5) -0.0062(4) -0.0059(5) 0.0114(6)
P2 0.0597(17) 0.0684(16) 0.0571(16) -0.0206(13) -0.0074(13) 0.0182(13)
P1 0.0600(12) 0.0902(13) 0.0556(12) -0.0093(10) 0.0131(10) -0.0044(10)
P3 0.471(13) 0.140(4) 0.085(3) 0.049(3) 0.108(6) 0.175(6)
F1 0.086(3) 0.078(3) 0.083(3) -0.040(2) -0.016(2) 0.022(2)
F4 0.109(3) 0.097(3) 0.064(3) -0.001(2) -0.020(2) 0.033(3)
F6 0.064(3) 0.113(3) 0.091(3) -0.021(2) 0.010(2) 0.011(2)
N1 0.039(3) 0.045(3) 0.043(3) -0.003(2) 0.002(2) -0.002(2)
N4 0.044(3) 0.047(3) 0.041(3) -0.004(2) 0.004(2) -0.002(2)
N6 0.042(3) 0.046(3) 0.043(3) 0.000(2) 0.006(2) 0.001(2)
N3 0.042(3) 0.057(3) 0.044(3) -0.003(3) 0.017(2) -0.002(2)
N2 0.049(3) 0.059(3) 0.037(3) 0.003(3) 0.006(2) -0.003(2)
N5 0.045(3) 0.057(3) 0.041(3) -0.006(2) 0.006(2) -0.004(2)
F8 0.096(3) 0.111(4) 0.150(5) -0.008(3) 0.037(3) 0.026(3)
F10 0.109(4) 0.184(5) 0.106(4) 0.009(3) 0.037(3) 0.060(4)
C1 0.044(4) 0.044(3) 0.046(4) -0.004(3) 0.005(3) -0.002(3)
C4 0.044(4) 0.048(3) 0.040(4) -0.004(3) 0.005(3) 0.004(3)
C6 0.037(3) 0.047(3) 0.044(4) -0.006(3) 0.000(3) -0.003(3)
C8 0.037(3) 0.051(3) 0.044(4) 0.001(3) 0.006(3) 0.000(3)
C10 0.044(3) 0.046(3) 0.041(4) -0.003(3) 0.003(3) -0.003(3)
C12 0.047(4) 0.054(4) 0.041(4) 0.001(3) 0.006(3) 0.002(3)
C14 0.041(4) 0.063(4) 0.040(4) -0.005(3) 0.005(3) 0.001(3)
C16 0.042(4) 0.049(3) 0.045(4) -0.006(3) 0.007(3) 0.005(3)
C18 0.047(4) 0.046(3) 0.045(4) 0.000(3) 0.010(3) 0.003(3)
C20 0.044(4) 0.054(4) 0.041(4) -0.004(3) 0.001(3) -0.004(3)
C22 0.047(4) 0.047(4) 0.052(4) 0.002(3) 0.010(3) -0.001(3)
C24 0.039(3) 0.054(4) 0.046(4) -0.001(3) -0.001(3) 0.001(3)
C26 0.039(3) 0.050(3) 0.044(4) -0.003(3) 0.002(3) -0.009(3)
C28 0.050(4) 0.056(4) 0.054(4) -0.005(3) 0.008(3) 0.000(3)
F12 0.183(6) 0.162(5) 0.103(4) 0.044(4) 0.046(4) 0.001(4)
C30 0.055(4) 0.060(4) 0.049(4) -0.003(3) 0.003(3) -0.005(3)
C32 0.051(4) 0.063(4) 0.058(4) -0.007(4) 0.014(3) -0.007(3)
F3 0.108(4) 0.146(4) 0.176(6) -0.070(4) 0.025(4) -0.044(3)
C34 0.054(4) 0.061(4) 0.044(4) -0.003(3) -0.001(3) -0.001(3)
C36 0.057(4) 0.070(4) 0.039(4) -0.001(3) 0.006(3) 0.007(3)
C38 0.047(4) 0.059(4) 0.056(4) 0.005(3) 0.001(3) 0.004(3)
C40 0.042(4) 0.093(5) 0.046(4) 0.000(3) 0.003(3) -0.017(3)
C42 0.066(5) 0.080(5) 0.040(4) -0.001(3) 0.007(4) -0.024(4)
F7 0.233(7) 0.199(6) 0.125(5) 0.082(4) 0.110(5) 0.087(5)
C21 0.064(4) 0.074(5) 0.051(4) 0.007(4) 0.009(4) -0.009(4)
C11 0.067(4) 0.055(4) 0.056(4) 0.000(3) 0.009(4) 0.001(3)
C23 0.059(4) 0.052(4) 0.083(6) -0.014(4) 0.020(4) -0.004(3)
F2 0.111(4) 0.213(6) 0.142(5) -0.079(4) -0.003(4) -0.045(4)
C3 0.046(4) 0.080(5) 0.065(5) -0.009(4) 0.001(4) -0.014(3)
C25 0.063(5) 0.081(5) 0.058(5) 0.003(4) 0.014(4) -0.003(4)
C13 0.060(4) 0.086(5) 0.049(4) 0.000(3) 0.014(4) -0.012(4)
C27 0.051(4) 0.098(5) 0.052(4) 0.008(4) 0.005(3) -0.004(4)
C7 0.049(4) 0.090(5) 0.063(5) 0.001(4) 0.022(4) -0.014(4)
C29 0.094(6) 0.048(4) 0.093(6) 0.011(4) 0.026(5) 0.014(4)
C15 0.055(4) 0.091(5) 0.053(5) 0.019(4) 0.002(4) -0.006(4)
C31 0.082(5) 0.057(4) 0.062(5) 0.001(4) 0.011(4) 0.013(4)
C2 0.071(5) 0.060(4) 0.074(5) 0.018(4) 0.010(4) 0.010(4)
C33 0.076(5) 0.052(4) 0.081(6) 0.000(4) 0.013(4) 0.013(4)
C17 0.053(4) 0.114(6) 0.065(5) -0.003(4) 0.013(4) -0.021(4)
C35 0.053(4) 0.098(5) 0.063(5) -0.010(4) 0.012(4) -0.029(4)
C9 0.076(5) 0.093(5) 0.041(4) 0.005(4) 0.004(4) 0.007(4)
C37 0.099(6) 0.061(4) 0.035(4) -0.008(3) 0.000(4) 0.013(4)
F9 0.434(14) 0.140(5) 0.118(5) 0.065(4) 0.077(7) 0.122(7)
C19 0.070(5) 0.089(5) 0.047(4) -0.006(4) -0.004(4) 0.013(4)
C39 0.071(5) 0.101(6) 0.053(5) -0.015(4) 0.008(4) -0.002(4)
C5 0.089(6) 0.147(7) 0.047(5) -0.003(5) 0.018(4) -0.034(5)
F5 0.665(19) 0.165(6) 0.102(5) 0.031(4) 0.134(9) 0.217(9)
C41 0.124(7) 0.157(8) 0.042(5) -0.008(5) 0.010(5) -0.057(6)
F11 0.402(17) 0.256(11) 0.278(13) 0.105(9) 0.099(12) 0.186(12)

loop_
_atom_type_symbol
_atom_type_description
_atom_type_scat_dispersion_real
_atom_type_scat_dispersion_imag
_atom_type_scat_source
C C 0.0033 0.0016 'International Tables Vol C Tables 4.2.6.8 and 6.1.1.4'
H H 0.0000 0.0000 'International Tables Vol C Tables 4.2.6.8 and 6.1.1.4'
Br Br -0.2901 2.4595 'International Tables Vol C Tables 4.2.6.8 and 6.1.1.4'
Co Co 0.3494 0.9721 'International Tables Vol C Tables 4.2.6.8 and 6.1.1.4'
F F 0.0171 0.0103 'International Tables Vol C Tables 4.2.6.8 and 6.1.1.4'
N N 0.0061 0.0033 'International Tables Vol C Tables 4.2.6.8 and 6.1.1.4'
O O 0.0106 0.0060 'International Tables Vol C Tables 4.2.6.8 and 6.1.1.4'
P P 0.1023 0.0942 'International Tables Vol C Tables 4.2.6.8 and 6.1.1.4'

loop_
_geom_angle_atom_site_label_1
_geom_angle_atom_site_label_2
_geom_angle_atom_site_label_3
_geom_angle
_geom_angle_site_symmetry_1
_geom_angle_site_symmetry_3
_geom_angle_publ_flag
N1 Co1 N4 101.60(18) . . ?
N1 Co1 N3 78.94(19) . . ?
N1 Co1 N2 78.75(19) . . ?
N1 Co1 N5 98.13(18) . . ?
N4 Co1 N3 89.83(17) . . ?
N4 Co1 N2 94.48(17) . . ?
N6 Co1 N1 178.40(19) . . ?
N6 Co1 N4 79.85(18) . . ?
N6 Co1 N3 101.79(18) . . ?
N6 Co1 N2 100.52(19) . . ?
N6 Co1 N5 80.45(19) . . ?
N2 Co1 N3 157.69(18) . . ?
N5 Co1 N4 160.17(18) . . ?
N5 Co1 N3 91.98(18) . . ?
N5 Co1 N2 91.31(17) . . ?
F1 P2 F1 180.0 2_677 . ?
F1 P2 F6 90.5(2) . . ?
F1 P2 F6 90.5(2) 2_677 2_677 ?
F1 P2 F6 89.5(2) . 2_677 ?
F1 P2 F6 89.5(2) 2_677 . ?
F4 P2 F1 90.7(2) . . ?
F4 P2 F1 89.3(2) 2_677 . ?
F4 P2 F1 89.3(2) . 2_677 ?
F4 P2 F1 90.7(2) 2_677 2_677 ?
F4 P2 F4 180.00(18) 2_677 . ?
F4 P2 F6 89.3(2) . 2_677 ?
F4 P2 F6 89.3(2) 2_677 . ?
F4 P2 F6 90.7(2) . . ?
F4 P2 F6 90.7(2) 2_677 2_677 ?
F6 P2 F6 180.0 . 2_677 ?
F10 P1 F8 179.4(3) . . ?
F12 P1 F8 92.5(3) . . ?
F12 P1 F10 88.1(3) . . ?
F3 P1 F8 90.0(3) . . ?
F3 P1 F10 90.0(3) . . ?
F3 P1 F12 88.5(3) . . ?
F3 P1 F7 91.1(4) . . ?
F3 P1 F2 177.9(4) . . ?
F7 P1 F8 87.7(3) . . ?
F7 P1 F10 91.6(3) . . ?
F7 P1 F12 179.5(4) . . ?
F7 P1 F2 90.6(4) . . ?
F2 P1 F8 88.7(3) . . ?
F2 P1 F10 91.3(3) . . ?
F2 P1 F12 89.8(4) . . ?
F9 P3 F9 180.0 . 2_767 ?
F9 P3 F5 91.4(4) . . ?
F9 P3 F5 91.4(4) 2_767 2_767 ?
F9 P3 F5 88.6(4) . 2_767 ?
F9 P3 F5 88.6(4) 2_767 . ?
F9 P3 F11 88.2(5) 2_767 2_767 ?
F9 P3 F11 91.8(5) . 2_767 ?
F9 P3 F11 91.8(5) 2_767 . ?
F9 P3 F11 88.2(5) . . ?
F5 P3 F5 180.0(3) . 2_767 ?
F5 P3 F11 94.2(5) . 2_767 ?
F5 P3 F11 85.8(5) . . ?
F5 P3 F11 85.8(5) 2_767 2_767 ?
F5 P3 F11 94.2(5) 2_767 . ?
F11 P3 F11 180.0 . 2_767 ?
C10 N1 Co1 120.3(4) . . ?
C20 N1 Co1 120.2(4) . . ?
C20 N1 C10 119.5(5) . . ?
C26 N4 Co1 114.1(3) . . ?
C30 N4 Co1 128.2(4) . . ?
C30 N4 C26 117.6(5) . . ?
C6 N6 Co1 119.2(4) . . ?
C18 N6 Co1 120.3(4) . . ?
C18 N6 C6 120.5(5) . . ?
C22 N3 Co1 113.1(4) . . ?
C32 N3 Co1 128.8(4) . . ?
C32 N3 C22 118.1(5) . . ?
C1 N2 Co1 113.0(4) . . ?
C21 N2 Co1 128.3(4) . . ?
C21 N2 C1 118.1(5) . . ?
C8 N5 Co1 113.6(4) . . ?
C36 N5 Co1 128.4(4) . . ?
C36 N5 C8 118.0(5) . . ?
N2 C1 C10 114.6(5) . . ?
N2 C1 C11 122.5(6) . . ?
C11 C1 C10 122.8(6) . . ?
C12 C4 C16 122.0(5) . . ?
C24 C4 C12 115.9(5) . . ?
C24 C4 C16 122.1(5) . . ?
N6 C6 C8 112.6(5) . . ?
N6 C6 C24 119.5(5) . . ?
C24 C6 C8 127.8(5) . . ?
N5 C8 C6 114.1(5) . . ?
N5 C8 C40 121.9(5) . . ?
C40 C8 C6 124.0(5) . . ?
N1 C10 C1 112.7(5) . . ?
N1 C10 C28 120.6(5) . . ?
C28 C10 C1 126.6(5) . . ?
C4 C12 H12 119.4 . . ?
C18 C12 C4 121.2(5) . . ?
C18 C12 H12 119.4 . . ?
C28 C14 C34 121.2(6) . . ?
C28 C14 C38 118.0(6) . . ?
C38 C14 C34 120.8(6) . . ?
C27 C16 C4 123.3(5) . . ?
C5 C16 C4 121.5(5) . . ?
C5 C16 C27 115.2(6) . . ?
N6 C18 C12 120.5(5) . . ?
N6 C18 C26 112.0(5) . . ?
C12 C18 C26 127.3(5) . . ?
N1 C20 C22 113.9(5) . . ?
N1 C20 C38 121.0(5) . . ?
C38 C20 C22 125.1(6) . . ?
N3 C22 C20 113.9(5) . . ?
N3 C22 C31 122.0(5) . . ?
C31 C22 C20 124.1(6) . . ?
C4 C24 H24 118.8 . . ?
C6 C24 C4 122.3(5) . . ?
C6 C24 H24 118.8 . . ?
N4 C26 C18 113.6(5) . . ?
N4 C26 C13 121.8(5) . . ?
C13 C26 C18 124.6(5) . . ?
C10 C28 H28 119.5 . . ?
C14 C28 C10 121.0(6) . . ?
C14 C28 H28 119.5 . . ?
N4 C30 H30 118.6 . . ?
N4 C30 C3 122.8(6) . . ?
C3 C30 H30 118.6 . . ?
N3 C32 H32 118.7 . . ?
N3 C32 C23 122.5(6) . . ?
C23 C32 H32 118.7 . . ?
C25 C34 C14 120.9(6) . . ?
C19 C34 C14 121.5(6) . . ?
C19 C34 C25 117.5(6) . . ?
N5 C36 H36 118.8 . . ?
N5 C36 C7 122.5(6) . . ?
C7 C36 H36 118.8 . . ?
C14 C38 C20 119.9(6) . . ?
C14 C38 H38 120.1 . . ?
C20 C38 H38 120.1 . . ?
C8 C40 H40 120.4 . . ?
C17 C40 C8 119.2(6) . . ?
C17 C40 H40 120.4 . . ?
C15 C42 Br1 119.4(6) . . ?
C15 C42 C39 121.2(6) . . ?
C39 C42 Br1 119.3(6) . . ?
N2 C21 H21 118.9 . . ?
N2 C21 C2 122.2(6) . . ?
C2 C21 H21 118.9 . . ?
C1 C11 H11 120.6 . . ?
C1 C11 C33 118.7(6) . . ?
C33 C11 H11 120.6 . . ?
C32 C23 H23 120.6 . . ?
C32 C23 C29 118.8(6) . . ?
C29 C23 H23 120.6 . . ?
C30 C3 H3 120.4 . . ?
C35 C3 C30 119.2(6) . . ?
C35 C3 H3 120.4 . . ?
C34 C25 H25 119.4 . . ?
C15 C25 C34 121.2(6) . . ?
C15 C25 H25 119.4 . . ?
C26 C13 H13 120.3 . . ?
C26 C13 C35 119.4(6) . . ?
C35 C13 H13 120.3 . . ?
C16 C27 H27 118.7 . . ?
C16 C27 C9 122.7(6) . . ?
C9 C27 H27 118.7 . . ?
C36 C7 H7 120.5 . . ?
C36 C7 C17 119.0(6) . . ?
C17 C7 H7 120.5 . . ?
C23 C29 H29 120.2 . . ?
C31 C29 C23 119.5(7) . . ?
C31 C29 H29 120.2 . . ?
C42 C15 C25 119.4(7) . . ?
C42 C15 H15 120.3 . . ?
C25 C15 H15 120.3 . . ?
C22 C31 H31 120.5 . . ?
C29 C31 C22 119.0(7) . . ?
C29 C31 H31 120.5 . . ?
C21 C2 H2 120.5 . . ?
C33 C2 C21 119.0(7) . . ?
C33 C2 H2 120.5 . . ?
C11 C33 H33 120.4 . . ?
C2 C33 C11 119.3(6) . . ?
C2 C33 H33 120.4 . . ?
C40 C17 C7 119.4(6) . . ?
C40 C17 H17 120.3 . . ?
C7 C17 H17 120.3 . . ?
C3 C35 C13 119.1(6) . . ?
C3 C35 H35 120.4 . . ?
C13 C35 H35 120.4 . . ?
C27 C9 H9 120.1 . . ?
C37 C9 C27 119.9(6) . . ?
C37 C9 H9 120.1 . . ?
C9 C37 Br2 120.3(6) . . ?
C41 C37 Br2 120.2(6) . . ?
C41 C37 C9 119.4(6) . . ?
C34 C19 H19 119.4 . . ?
C34 C19 C39 121.2(7) . . ?
C39 C19 H19 119.4 . . ?
C42 C39 C19 119.4(7) . . ?
C42 C39 H39 120.3 . . ?
C19 C39 H39 120.3 . . ?
C16 C5 H5 118.7 . . ?
C16 C5 C41 122.5(7) . . ?
C41 C5 H5 118.7 . . ?
C37 C41 C5 120.3(7) . . ?
C37 C41 H41 119.8 . . ?
C5 C41 H41 119.8 . . ?

loop_
_geom_bond_atom_site_label_1
_geom_bond_atom_site_label_2
_geom_bond_distance
_geom_bond_site_symmetry_2
_geom_bond_publ_flag
Co1 N1 1.916(4) . ?
Co1 N4 2.036(4) . ?
Co1 N6 1.898(4) . ?
Co1 N3 2.121(5) . ?
Co1 N2 2.120(5) . ?
Co1 N5 2.036(4) . ?
Br1 C42 1.900(6) . ?
Br2 C37 1.892(6) . ?
P2 F1 1.589(3) 2_677 ?
P2 F1 1.589(3) . ?
P2 F4 1.583(4) 2_677 ?
P2 F4 1.583(4) . ?
P2 F6 1.607(4) . ?
P2 F6 1.607(4) 2_677 ?
P1 F8 1.575(5) . ?
P1 F10 1.561(5) . ?
P1 F12 1.556(5) . ?
P1 F3 1.539(5) . ?
P1 F7 1.541(5) . ?
P1 F2 1.543(5) . ?
P3 F9 1.521(7) 2_767 ?
P3 F9 1.521(7) . ?
P3 F5 1.536(6) 2_767 ?
P3 F5 1.536(6) . ?
P3 F11 1.699(13) . ?
P3 F11 1.699(13) 2_767 ?
N1 C10 1.360(7) . ?
N1 C20 1.351(7) . ?
N4 C26 1.362(7) . ?
N4 C30 1.334(7) . ?
N6 C6 1.359(6) . ?
N6 C18 1.351(6) . ?
N3 C22 1.351(7) . ?
N3 C32 1.343(7) . ?
N2 C1 1.334(7) . ?
N2 C21 1.334(7) . ?
N5 C8 1.359(7) . ?
N5 C36 1.345(7) . ?
C1 C10 1.479(8) . ?
C1 C11 1.372(8) . ?
C4 C12 1.399(7) . ?
C4 C16 1.479(7) . ?
C4 C24 1.393(7) . ?
C6 C8 1.465(7) . ?
C6 C24 1.373(7) . ?
C8 C40 1.380(7) . ?
C10 C28 1.377(7) . ?
C12 H12 0.9300 . ?
C12 C18 1.378(7) . ?
C14 C28 1.376(8) . ?
C14 C34 1.474(8) . ?
C14 C38 1.388(8) . ?
C16 C27 1.373(8) . ?
C16 C5 1.367(8) . ?
C18 C26 1.476(7) . ?
C20 C22 1.476(8) . ?
C20 C38 1.393(8) . ?
C22 C31 1.384(8) . ?
C24 H24 0.9300 . ?
C26 C13 1.371(7) . ?
C28 H28 0.9300 . ?
C30 H30 0.9300 . ?
C30 C3 1.382(8) . ?
C32 H32 0.9300 . ?
C32 C23 1.376(8) . ?
C34 C25 1.396(8) . ?
C34 C19 1.376(8) . ?
C36 H36 0.9300 . ?
C36 C7 1.373(8) . ?
C38 H38 0.9300 . ?
C40 H40 0.9300 . ?
C40 C17 1.370(8) . ?
C42 C15 1.357(9) . ?
C42 C39 1.363(9) . ?
C21 H21 0.9300 . ?
C21 C2 1.385(9) . ?
C11 H11 0.9300 . ?
C11 C33 1.379(8) . ?
C23 H23 0.9300 . ?
C23 C29 1.378(9) . ?
C3 H3 0.9300 . ?
C3 C35 1.357(8) . ?
C25 H25 0.9300 . ?
C25 C15 1.391(8) . ?
C13 H13 0.9300 . ?
C13 C35 1.382(8) . ?
C27 H27 0.9300 . ?
C27 C9 1.374(8) . ?
C7 H7 0.9300 . ?
C7 C17 1.380(9) . ?
C29 H29 0.9300 . ?
C29 C31 1.370(9) . ?
C15 H15 0.9300 . ?
C31 H31 0.9300 . ?
C2 H2 0.9300 . ?
C2 C33 1.355(9) . ?
C33 H33 0.9300 . ?
C17 H17 0.9300 . ?
C35 H35 0.9300 . ?
C9 H9 0.9300 . ?
C9 C37 1.353(9) . ?
C37 C41 1.336(9) . ?
C19 H19 0.9300 . ?
C19 C39 1.400(9) . ?
C39 H39 0.9300 . ?
C5 H5 0.9300 . ?
C5 C41 1.379(9) . ?
C41 H41 0.9300 . ?

loop_
_geom_torsion_atom_site_label_1
_geom_torsion_atom_site_label_2
_geom_torsion_atom_site_label_3
_geom_torsion_atom_site_label_4
_geom_torsion
_geom_torsion_site_symmetry_1
_geom_torsion_site_symmetry_2
_geom_torsion_site_symmetry_3
_geom_torsion_site_symmetry_4
_geom_torsion_publ_flag
Co1 N1 C10 C1 -1.4(6) . . . . ?
Co1 N1 C10 C28 -179.6(4) . . . . ?
Co1 N1 C20 C22 0.8(6) . . . . ?
Co1 N1 C20 C38 179.7(4) . . . . ?
Co1 N4 C26 C18 2.1(6) . . . . ?
Co1 N4 C26 C13 -179.5(5) . . . . ?
Co1 N4 C30 C3 -178.2(4) . . . . ?
Co1 N6 C6 C8 -0.9(6) . . . . ?
Co1 N6 C6 C24 177.7(4) . . . . ?
Co1 N6 C18 C12 -178.7(4) . . . . ?
Co1 N6 C18 C26 -2.5(6) . . . . ?
Co1 N3 C22 C20 -1.0(6) . . . . ?
Co1 N3 C22 C31 177.7(4) . . . . ?
Co1 N3 C32 C23 -177.8(4) . . . . ?
Co1 N2 C1 C10 -8.6(6) . . . . ?
Co1 N2 C1 C11 170.4(4) . . . . ?
Co1 N2 C21 C2 -170.2(4) . . . . ?
Co1 N5 C8 C6 0.7(6) . . . . ?
Co1 N5 C8 C40 -179.5(5) . . . . ?
Co1 N5 C36 C7 179.5(5) . . . . ?
Br1 C42 C15 C25 179.9(4) . . . . ?
Br1 C42 C39 C19 179.7(5) . . . . ?
Br2 C37 C41 C5 -179.3(7) . . . . ?
N1 C10 C28 C14 0.1(8) . . . . ?
N1 C20 C22 N3 0.2(7) . . . . ?
N1 C20 C22 C31 -178.5(5) . . . . ?
N1 C20 C38 C14 -0.4(8) . . . . ?
N4 Co1 N6 C6 -176.7(4) . . . . ?
N4 Co1 N6 C18 2.9(4) . . . . ?
N4 C26 C13 C35 -1.4(10) . . . . ?
N4 C30 C3 C35 -2.8(10) . . . . ?
N6 C6 C8 N5 0.1(7) . . . . ?
N6 C6 C8 C40 -179.8(5) . . . . ?
N6 C6 C24 C4 1.6(8) . . . . ?
N6 C18 C26 N4 0.1(7) . . . . ?
N6 C18 C26 C13 -178.2(5) . . . . ?
N3 Co1 N6 C6 -89.0(4) . . . . ?
N3 Co1 N6 C18 90.5(4) . . . . ?
N3 C22 C31 C29 1.2(9) . . . . ?
N3 C32 C23 C29 -0.5(9) . . . . ?
N2 Co1 N6 C6 90.6(4) . . . . ?
N2 Co1 N6 C18 -89.9(4) . . . . ?
N2 C1 C10 N1 6.9(7) . . . . ?
N2 C1 C10 C28 -175.2(5) . . . . ?
N2 C1 C11 C33 1.3(9) . . . . ?
N2 C21 C2 C33 0.8(10) . . . . ?
N5 Co1 N6 C6 1.0(4) . . . . ?
N5 Co1 N6 C18 -179.4(4) . . . . ?
N5 C8 C40 C17 0.5(10) . . . . ?
N5 C36 C7 C17 -1.0(10) . . . . ?
C1 N2 C21 C2 1.1(8) . . . . ?
C1 C10 C28 C14 -177.7(5) . . . . ?
C1 C11 C33 C2 0.7(9) . . . . ?
C4 C12 C18 N6 0.5(8) . . . . ?
C4 C12 C18 C26 -175.1(5) . . . . ?
C4 C16 C27 C9 -178.9(6) . . . . ?
C4 C16 C5 C41 179.5(8) . . . . ?
C6 N6 C18 C12 0.8(8) . . . . ?
C6 N6 C18 C26 177.1(5) . . . . ?
C6 C8 C40 C17 -179.6(6) . . . . ?
C8 N5 C36 C7 0.9(9) . . . . ?
C8 C6 C24 C4 -180.0(5) . . . . ?
C8 C40 C17 C7 -0.5(11) . . . . ?
C10 N1 C20 C22 -178.0(4) . . . . ?
C10 N1 C20 C38 0.9(8) . . . . ?
C10 C1 C11 C33 -179.7(5) . . . . ?
C12 C4 C16 C27 6.7(9) . . . . ?
C12 C4 C16 C5 -172.5(6) . . . . ?
C12 C4 C24 C6 -0.4(8) . . . . ?
C12 C18 C26 N4 176.0(5) . . . . ?
C12 C18 C26 C13 -2.3(10) . . . . ?
C14 C34 C25 C15 179.5(5) . . . . ?
C14 C34 C19 C39 -179.8(6) . . . . ?
C16 C4 C12 C18 179.1(5) . . . . ?
C16 C4 C24 C6 179.9(5) . . . . ?
C16 C27 C9 C37 -1.0(11) . . . . ?
C16 C5 C41 C37 -0.1(14) . . . . ?
C18 N6 C6 C8 179.5(5) . . . . ?
C18 N6 C6 C24 -1.9(8) . . . . ?
C18 C26 C13 C35 176.8(6) . . . . ?
C20 N1 C10 C1 177.4(4) . . . . ?
C20 N1 C10 C28 -0.7(7) . . . . ?
C20 C22 C31 C29 179.7(6) . . . . ?
C22 N3 C32 C23 0.5(8) . . . . ?
C22 C20 C38 C14 178.3(5) . . . . ?
C24 C4 C12 C18 -0.7(8) . . . . ?
C24 C4 C16 C27 -173.6(6) . . . . ?
C24 C4 C16 C5 7.2(9) . . . . ?
C24 C6 C8 N5 -178.4(5) . . . . ?
C24 C6 C8 C40 1.7(9) . . . . ?
C26 N4 C30 C3 0.5(9) . . . . ?
C26 C13 C35 C3 -0.9(11) . . . . ?
C28 C14 C34 C25 147.7(6) . . . . ?
C28 C14 C34 C19 -34.0(9) . . . . ?
C28 C14 C38 C20 -0.1(8) . . . . ?
C30 N4 C26 C18 -176.8(5) . . . . ?
C30 N4 C26 C13 1.6(8) . . . . ?
C30 C3 C35 C13 2.9(11) . . . . ?
C32 N3 C22 C20 -179.5(4) . . . . ?
C32 N3 C22 C31 -0.9(8) . . . . ?
C32 C23 C29 C31 0.8(10) . . . . ?
C34 C14 C28 C10 179.5(5) . . . . ?
C34 C14 C38 C20 -179.4(5) . . . . ?
C34 C25 C15 C42 -0.8(9) . . . . ?
C34 C19 C39 C42 1.5(10) . . . . ?
C36 N5 C8 C6 179.5(5) . . . . ?
C36 N5 C8 C40 -0.7(8) . . . . ?
C36 C7 C17 C40 0.8(11) . . . . ?
C38 C14 C28 C10 0.3(8) . . . . ?
C38 C14 C34 C25 -33.0(8) . . . . ?
C38 C14 C34 C19 145.2(6) . . . . ?
C38 C20 C22 N3 -178.6(5) . . . . ?
C38 C20 C22 C31 2.7(9) . . . . ?
C21 N2 C1 C10 178.8(5) . . . . ?
C21 N2 C1 C11 -2.2(8) . . . . ?
C21 C2 C33 C11 -1.7(10) . . . . ?
C11 C1 C10 N1 -172.1(5) . . . . ?
C11 C1 C10 C28 5.9(9) . . . . ?
C23 C29 C31 C22 -1.1(10) . . . . ?
C25 C34 C19 C39 -1.5(10) . . . . ?
C27 C16 C5 C41 0.2(12) . . . . ?
C27 C9 C37 Br2 179.8(5) . . . . ?
C27 C9 C37 C41 1.2(11) . . . . ?
C15 C42 C39 C19 -1.1(10) . . . . ?
C9 C37 C41 C5 -0.7(13) . . . . ?
C19 C34 C25 C15 1.2(9) . . . . ?
C39 C42 C15 C25 0.7(10) . . . . ?
C5 C16 C27 C9 0.3(10) . . . . ?

loop_
_smtbx_masks_void_nr
_smtbx_masks_void_average_x
_smtbx_masks_void_average_y
_smtbx_masks_void_average_z
_smtbx_masks_void_volume
_smtbx_masks_void_count_electrons
_smtbx_masks_void_content
1 -0.810 0.000 0.500 153.3 35.4 ?
2 0.500 0.500 0.000 130.7 28.8 ?
